data_1545650
loop_
_publ_author_name
'Preveena, Narasimhamurthy'
'Hosamani, Amar A.'
'Praveen, Managutti'
'Nagendrappa, Gopalpur'
'Guru Row, Tayur N.'

_publ_section_title
;
 <i>cis</i>-[3-(2-Chloro-6-methylquinolin-3-yl)oxiran-2-yl](<i>p</i>-tolyl)methanone
;
_journal_coeditor_code HB4122
_journal_issue 3
_journal_name_full IUCrData
_journal_page_first x170434
_journal_paper_doi 10.1107/S2414314617004345
_journal_volume 2
_journal_year 2017
_chemical_formula_iupac 'C20 H16 Cl N O2'
_chemical_formula_moiety 'C20 H16 Cl N O2'
_chemical_formula_sum 'C20 H16 Cl N O2'
_chemical_formula_weight 337.79
_chemical_name_common PM_I_2C
_chemical_name_systematic <i>cis</i>-[3-(2-Chloro-6-methylquinolin-3-yl)oxiran-2-yl](<i>p</i>-tolyl)methanone
_space_group_crystal_system triclinic
_space_group_IT_number 2
_space_group_name_Hall '-P 1'
_space_group_name_H-M_alt 'P -1'
_symmetry_space_group_name_Hall '-P 1'
_symmetry_space_group_name_H-M 'P -1'
_atom_sites_solution_hydrogens geom
_atom_sites_solution_primary direct
_audit_creation_method
;
Olex2 1.2
(compiled 2017.01.04 svn.r3372 for OlexSys, GUI svn.r5292)
;
_cell_angle_alpha 105.124(18)
_cell_angle_beta 95.633(18)
_cell_angle_gamma 104.398(17)
_cell_formula_units_Z 2
_cell_length_a 7.412(2)
_cell_length_b 10.963(4)
_cell_length_c 11.070(4)
_cell_measurement_reflns_used 5696
_cell_measurement_temperature 298(2)
_cell_measurement_theta_max 27.07
_cell_measurement_theta_min 2.34
_cell_volume 828.2(5)
_computing_cell_refinement
;
SAINT (Bruker, 2012)
;
_computing_data_collection
;
APEX2 (Bruker, 2012)
;
_computing_data_reduction
;
SAINT (Bruker, 2012)
;
_computing_molecular_graphics
;
<i>OLEX2</i> (Dolomanov <i>et al.</i>,  2009)
;
_computing_publication_material
;
<i>OLEX2</i> (Dolomanov <i>et al.</i>,  2009)
;
_computing_structure_refinement
;
SHELXL2014 (Sheldrick, 2015)
;
_computing_structure_solution
;
SHELXS97 (Sheldrick, 2008)
;
_diffrn_ambient_temperature 298(2)
_diffrn_detector_area_resol_mean 7.9
_diffrn_measured_fraction_theta_full 0.989
_diffrn_measured_fraction_theta_max 0.989
_diffrn_measurement_device 'three-circle diffractometer'
_diffrn_measurement_device_type 'Bruker SMART APEXII CCD'
_diffrn_measurement_method '\w and \f scans'
_diffrn_radiation_monochromator 'mirror optics'
_diffrn_radiation_type MoK\a
_diffrn_radiation_wavelength 0.71073
_diffrn_reflns_av_R_equivalents 0.0452
_diffrn_reflns_limit_h_max 8
_diffrn_reflns_limit_h_min -8
_diffrn_reflns_limit_k_max 13
_diffrn_reflns_limit_k_min -13
_diffrn_reflns_limit_l_max 13
_diffrn_reflns_limit_l_min -13
_diffrn_reflns_number 11538
_diffrn_reflns_theta_full 24.996
_diffrn_reflns_theta_max 24.996
_diffrn_reflns_theta_min 1.935
_diffrn_standards_number 0
_exptl_absorpt_coefficient_mu 0.242
_exptl_absorpt_correction_T_max 0.7456
_exptl_absorpt_correction_T_min 0.6863
_exptl_absorpt_correction_type multi-scan
_exptl_absorpt_process_details
;
(SADABS; Bruker, 2012)
;
_exptl_crystal_colour 'clear light colourless'
_exptl_crystal_density_diffrn 1.355
_exptl_crystal_density_method 'not measured'
_exptl_crystal_description block
_exptl_crystal_F_000 352
_exptl_crystal_size_max 0.25
_exptl_crystal_size_mid 0.24
_exptl_crystal_size_min 0.23
_refine_diff_density_max 0.226
_refine_diff_density_min -0.178
_refine_ls_extinction_method none
_refine_ls_goodness_of_fit_ref 1.126
_refine_ls_hydrogen_treatment constr
_refine_ls_matrix_type full
_refine_ls_number_parameters 219
_refine_ls_number_reflns 2880
_refine_ls_number_restraints 0
_refine_ls_restrained_S_all 1.126
_refine_ls_R_factor_all 0.0511
_refine_ls_R_factor_gt 0.0422
_refine_ls_shift/su_max 0.000
_refine_ls_shift/su_mean 0.000
_refine_ls_structure_factor_coef Fsqd
_refine_ls_weighting_details 'w=1/[\s^2^(Fo^2^)+(0.0588P)^2^+0.1667P] where P=(Fo^2^+2Fc^2^)/3'
_refine_ls_weighting_scheme calc
_refine_ls_wR_factor_gt 0.1191
_refine_ls_wR_factor_ref 0.1244
_reflns_number_gt 2411
_reflns_number_total 2880
_reflns_threshold_expression 'I > 2\s(I)'
_cod_data_source_file hb4122sup1.cif
_cod_data_source_block I
_cod_database_code 1545650
_shelx_space_group_comment
;
The symmetry employed for this shelxl refinement is uniquely defined
by the following loop, which should always be used as a source of
symmetry information in preference to the above space-group names.
They are only intended as comments.
;

loop_
_space_group_symop_operation_xyz
'x, y, z'
'-x, -y, -z'

loop_
_atom_site_type_symbol
_atom_site_label
_atom_site_fract_x
_atom_site_fract_y
_atom_site_fract_z
_atom_site_U_iso_or_equiv
_atom_site_adp_type
_atom_site_calc_flag
_atom_site_occupancy
Cl Cl1 -0.14999(6) 0.54946(5) 0.24404(5) 0.0599(2) Uani d 1
O O1 0.38544(19) 0.45396(13) 0.34241(13) 0.0574(4) Uani d 1
O O2 0.58876(19) 0.71396(15) 0.45887(14) 0.0631(4) Uani d 1
N N1 0.0398(2) 0.66501(15) 0.10097(14) 0.0472(4) Uani d 1
C C1 0.6831(3) 0.8368(3) -0.1198(2) 0.0716(6) Uani d 1
H H1A 0.7900 0.8139 -0.0859 0.107 Uiso calc 1
H H1B 0.7136 0.9308 -0.1020 0.107 Uiso calc 1
H H1C 0.6520 0.7961 -0.2101 0.107 Uiso calc 1
C C2 0.5166(3) 0.7893(2) -0.05940(18) 0.0526(5) Uani d 1
C C3 0.5226(3) 0.7133(2) 0.01956(18) 0.0499(5) Uani d 1
H H3 0.6322 0.6895 0.0365 0.060 Uiso calc 1
C C4 0.3657(2) 0.66963(18) 0.07658(16) 0.0435(4) Uani d 1
C C5 0.3670(3) 0.59374(18) 0.16096(17) 0.0463(5) Uani d 1
H H5 0.4748 0.5690 0.1809 0.056 Uiso calc 1
C C6 0.2119(2) 0.55591(17) 0.21394(16) 0.0433(4) Uani d 1
C C7 0.2094(3) 0.47792(18) 0.30524(18) 0.0488(5) Uani d 1
H H7 0.0948 0.4052 0.2931 0.059 Uiso calc 1
C C8 0.3164(3) 0.53792(19) 0.43619(18) 0.0478(4) Uani d 1
H H8 0.2644 0.5009 0.5012 0.057 Uiso calc 1
C C9 0.4290(2) 0.68091(19) 0.48030(16) 0.0456(4) Uani d 1
C C10 0.3345(2) 0.77642(18) 0.54584(16) 0.0443(4) Uani d 1
C C11 0.1419(3) 0.7400(2) 0.54987(19) 0.0531(5) Uani d 1
H H11 0.0717 0.6520 0.5161 0.064 Uiso calc 1
C C12 0.0542(3) 0.8326(2) 0.6033(2) 0.0584(5) Uani d 1
H H12 -0.0749 0.8064 0.6043 0.070 Uiso calc 1
C C13 0.1545(3) 0.9635(2) 0.65515(19) 0.0571(5) Uani d 1
C C14 0.0577(4) 1.0655(3) 0.7101(3) 0.0872(8) Uani d 1
H H14A -0.0707 1.0386 0.6664 0.131 Uiso calc 1
H H14B 0.1231 1.1486 0.7000 0.131 Uiso calc 1
H H14C 0.0588 1.0745 0.7988 0.131 Uiso calc 1
C C15 0.3474(3) 0.8234(2) -0.0848(2) 0.0593(5) Uani d 1
H H15 0.3415 0.8753 -0.1387 0.071 Uiso calc 1
C C16 0.1942(3) 0.7824(2) -0.0326(2) 0.0559(5) Uani d 1
H H16 0.0852 0.8062 -0.0516 0.067 Uiso calc 1
C C17 0.1976(2) 0.70482(18) 0.04924(16) 0.0446(4) Uani d 1
C C18 0.0518(2) 0.59602(18) 0.17794(17) 0.0434(4) Uani d 1
C C19 0.3476(3) 0.9993(2) 0.6530(2) 0.0618(6) Uani d 1
H H19 0.4181 1.0870 0.6888 0.074 Uiso calc 1
C C20 0.4360(3) 0.9079(2) 0.59925(18) 0.0545(5) Uani d 1
H H20 0.5652 0.9343 0.5986 0.065 Uiso calc 1

loop_
_atom_site_aniso_label
_atom_site_aniso_U_11
_atom_site_aniso_U_22
_atom_site_aniso_U_33
_atom_site_aniso_U_12
_atom_site_aniso_U_13
_atom_site_aniso_U_23
Cl1 0.0448(3) 0.0745(4) 0.0624(4) 0.0206(2) 0.0093(2) 0.0201(3)
O1 0.0665(9) 0.0583(8) 0.0578(8) 0.0356(7) 0.0060(7) 0.0199(7)
O2 0.0465(8) 0.0728(10) 0.0708(10) 0.0140(7) 0.0126(7) 0.0245(8)
N1 0.0433(8) 0.0526(9) 0.0473(9) 0.0246(7) 0.0020(7) 0.0091(7)
C1 0.0675(14) 0.0770(16) 0.0745(16) 0.0218(12) 0.0203(12) 0.0256(13)
C2 0.0541(11) 0.0539(11) 0.0479(11) 0.0185(9) 0.0065(9) 0.0098(9)
C3 0.0438(10) 0.0571(12) 0.0470(11) 0.0224(9) 0.0017(8) 0.0072(9)
C4 0.0433(9) 0.0456(10) 0.0391(9) 0.0192(8) -0.0001(7) 0.0046(8)
C5 0.0452(10) 0.0510(11) 0.0445(10) 0.0253(8) -0.0016(8) 0.0095(8)
C6 0.0443(9) 0.0426(10) 0.0402(9) 0.0181(8) -0.0003(7) 0.0049(8)
C7 0.0509(10) 0.0428(10) 0.0537(11) 0.0189(8) 0.0046(9) 0.0126(9)
C8 0.0512(10) 0.0514(11) 0.0486(10) 0.0215(8) 0.0091(8) 0.0215(9)
C9 0.0452(10) 0.0540(11) 0.0400(10) 0.0135(8) 0.0014(8) 0.0207(8)
C10 0.0472(10) 0.0479(10) 0.0369(9) 0.0085(8) 0.0037(7) 0.0172(8)
C11 0.0467(10) 0.0474(11) 0.0558(11) 0.0057(8) 0.0043(9) 0.0083(9)
C12 0.0478(11) 0.0585(12) 0.0612(12) 0.0131(9) 0.0070(9) 0.0078(10)
C13 0.0729(13) 0.0545(12) 0.0457(11) 0.0226(10) 0.0093(10) 0.0141(9)
C14 0.104(2) 0.0712(16) 0.0887(19) 0.0398(15) 0.0215(16) 0.0124(14)
C15 0.0676(13) 0.0622(13) 0.0564(12) 0.0282(11) 0.0072(10) 0.0236(10)
C16 0.0566(11) 0.0626(13) 0.0586(12) 0.0331(10) 0.0047(9) 0.0215(10)
C17 0.0455(10) 0.0466(10) 0.0407(10) 0.0226(8) -0.0006(8) 0.0051(8)
C18 0.0411(9) 0.0439(10) 0.0407(9) 0.0162(8) 0.0006(7) 0.0035(8)
C19 0.0773(15) 0.0419(11) 0.0585(13) 0.0035(10) 0.0129(11) 0.0142(9)
C20 0.0550(11) 0.0528(12) 0.0512(11) 0.0027(9) 0.0109(9) 0.0193(9)

loop_
_atom_type_symbol
_atom_type_description
_atom_type_scat_dispersion_real
_atom_type_scat_dispersion_imag
_atom_type_scat_source
C C 0.0033 0.0016 'International Tables Vol C Tables 4.2.6.8 and 6.1.1.4'
H H 0.0000 0.0000 'International Tables Vol C Tables 4.2.6.8 and 6.1.1.4'
Cl Cl 0.1484 0.1585 'International Tables Vol C Tables 4.2.6.8 and 6.1.1.4'
N N 0.0061 0.0033 'International Tables Vol C Tables 4.2.6.8 and 6.1.1.4'
O O 0.0106 0.0060 'International Tables Vol C Tables 4.2.6.8 and 6.1.1.4'

loop_
_geom_angle_atom_site_label_1
_geom_angle_atom_site_label_2
_geom_angle_atom_site_label_3
_geom_angle
C8 O1 C7 62.16(12)
C18 N1 C17 117.07(15)
H1A C1 H1B 109.5
H1A C1 H1C 109.5
H1B C1 H1C 109.5
C2 C1 H1A 109.5
C2 C1 H1B 109.5
C2 C1 H1C 109.5
C3 C2 C1 121.85(19)
C3 C2 C15 118.32(19)
C15 C2 C1 119.8(2)
C2 C3 H3 119.2
C2 C3 C4 121.51(17)
C4 C3 H3 119.2
C3 C4 C17 119.07(17)
C5 C4 C3 123.48(16)
C5 C4 C17 117.45(17)
C4 C5 H5 119.6
C6 C5 C4 120.71(16)
C6 C5 H5 119.6
C5 C6 C7 122.20(16)
C5 C6 C18 116.50(17)
C18 C6 C7 121.30(17)
O1 C7 C6 115.74(16)
O1 C7 H7 116.2
O1 C7 C8 58.52(12)
C6 C7 H7 116.2
C8 C7 C6 121.17(16)
C8 C7 H7 116.2
O1 C8 C7 59.32(12)
O1 C8 H8 116.4
O1 C8 C9 115.69(16)
C7 C8 H8 116.4
C7 C8 C9 120.34(16)
C9 C8 H8 116.4
O2 C9 C8 120.14(17)
O2 C9 C10 122.79(17)
C10 C9 C8 117.05(16)
C11 C10 C9 121.83(16)
C20 C10 C9 119.83(17)
C20 C10 C11 118.24(18)
C10 C11 H11 119.6
C12 C11 C10 120.79(18)
C12 C11 H11 119.6
C11 C12 H12 119.5
C11 C12 C13 121.02(19)
C13 C12 H12 119.5
C12 C13 C14 121.1(2)
C12 C13 C19 118.09(19)
C19 C13 C14 120.8(2)
C13 C14 H14A 109.5
C13 C14 H14B 109.5
C13 C14 H14C 109.5
H14A C14 H14B 109.5
H14A C14 H14C 109.5
H14B C14 H14C 109.5
C2 C15 H15 119.2
C16 C15 C2 121.7(2)
C16 C15 H15 119.2
C15 C16 H16 119.5
C15 C16 C17 120.95(18)
C17 C16 H16 119.5
N1 C17 C4 121.97(17)
N1 C17 C16 119.55(16)
C16 C17 C4 118.47(18)
N1 C18 Cl1 115.87(13)
N1 C18 C6 126.28(18)
C6 C18 Cl1 117.85(15)
C13 C19 H19 119.3
C20 C19 C13 121.31(19)
C20 C19 H19 119.3
C10 C20 H20 119.7
C19 C20 C10 120.54(19)
C19 C20 H20 119.7

loop_
_geom_bond_atom_site_label_1
_geom_bond_atom_site_label_2
_geom_bond_distance
Cl1 C18 1.750(2)
O1 C7 1.436(2)
O1 C8 1.424(2)
O2 C9 1.215(2)
N1 C17 1.376(2)
N1 C18 1.289(2)
C1 H1A 0.9600
C1 H1B 0.9600
C1 H1C 0.9600
C1 C2 1.506(3)
C2 C3 1.361(3)
C2 C15 1.417(3)
C3 H3 0.9300
C3 C4 1.416(3)
C4 C5 1.405(3)
C4 C17 1.420(2)
C5 H5 0.9300
C5 C6 1.364(3)
C6 C7 1.483(3)
C6 C18 1.421(2)
C7 H7 0.9800
C7 C8 1.476(3)
C8 H8 0.9800
C8 C9 1.504(3)
C9 C10 1.477(3)
C10 C11 1.392(3)
C10 C20 1.386(3)
C11 H11 0.9300
C11 C12 1.376(3)
C12 H12 0.9300
C12 C13 1.377(3)
C13 C14 1.506(3)
C13 C19 1.391(3)
C14 H14A 0.9600
C14 H14B 0.9600
C14 H14C 0.9600
C15 H15 0.9300
C15 C16 1.355(3)
C16 H16 0.9300
C16 C17 1.398(3)
C19 H19 0.9300
C19 C20 1.371(3)
C20 H20 0.9300

loop_
_geom_hbond_atom_site_label_D
_geom_hbond_atom_site_label_H
_geom_hbond_atom_site_label_A
_geom_hbond_site_symmetry_A
_geom_hbond_distance_DH
_geom_hbond_distance_HA
_geom_hbond_distance_DA
_geom_hbond_angle_DHA
_geom_hbond_publ_flag
C5 H5 Cl1 1_655 0.93 2.87 3.788(2) 168 yes
C12 H12 O2 1_455 0.93 2.63 3.426(3) 144 yes

loop_
_geom_torsion_atom_site_label_1
_geom_torsion_atom_site_label_2
_geom_torsion_atom_site_label_3
_geom_torsion_atom_site_label_4
_geom_torsion
O1 C7 C8 C9 103.70(19)
O1 C8 C9 O2 -16.3(2)
O1 C8 C9 C10 161.95(14)
O2 C9 C10 C11 168.50(18)
O2 C9 C10 C20 -7.9(3)
C1 C2 C3 C4 179.65(18)
C1 C2 C15 C16 179.8(2)
C2 C3 C4 C5 -178.43(17)
C2 C3 C4 C17 0.8(3)
C2 C15 C16 C17 0.3(3)
C3 C2 C15 C16 0.0(3)
C3 C4 C5 C6 179.25(16)
C3 C4 C17 N1 179.65(16)
C3 C4 C17 C16 -0.4(3)
C4 C5 C6 C7 -178.83(16)
C4 C5 C6 C18 0.7(3)
C5 C4 C17 N1 -1.1(3)
C5 C4 C17 C16 178.81(16)
C5 C6 C7 O1 4.9(2)
C5 C6 C7 C8 72.2(2)
C5 C6 C18 Cl1 -179.95(13)
C5 C6 C18 N1 -0.4(3)
C6 C7 C8 O1 -102.98(19)
C6 C7 C8 C9 0.7(3)
C7 O1 C8 C9 -111.49(18)
C7 C6 C18 Cl1 -0.4(2)
C7 C6 C18 N1 179.09(17)
C7 C8 C9 O2 -84.3(2)
C7 C8 C9 C10 93.9(2)
C8 O1 C7 C6 112.25(18)
C8 C9 C10 C11 -9.7(2)
C8 C9 C10 C20 173.97(16)
C9 C10 C11 C12 -175.15(17)
C9 C10 C20 C19 175.67(17)
C10 C11 C12 C13 -0.6(3)
C11 C10 C20 C19 -0.8(3)
C11 C12 C13 C14 178.1(2)
C11 C12 C13 C19 -0.5(3)
C12 C13 C19 C20 1.0(3)
C13 C19 C20 C10 -0.3(3)
C14 C13 C19 C20 -177.7(2)
C15 C2 C3 C4 -0.6(3)
C15 C16 C17 N1 179.83(18)
C15 C16 C17 C4 -0.1(3)
C17 N1 C18 Cl1 178.95(12)
C17 N1 C18 C6 -0.6(3)
C17 C4 C5 C6 0.0(3)
C18 N1 C17 C4 1.3(3)
C18 N1 C17 C16 -178.55(16)
C18 C6 C7 O1 -174.58(15)
C18 C6 C7 C8 -107.3(2)
C20 C10 C11 C12 1.3(3)

_cod_database_fobs_code 1545650
